data_4135352
loop_
_publ_author_name
'Hu, Shaowei'
'Shima, Takanori'
'Hou, Zhaomin'

_publ_section_title
;
 Hydrodeoxygenative Cyclotetramerization of Carbon Monoxide by a
 Trinuclear Titanium Polyhydride Complex.
;
_journal_issue 47
_journal_name_full 'Journal of the American Chemical Society'
_journal_page_first 19889
_journal_page_last 19894
_journal_paper_doi 10.1021/jacs.0c10403
_journal_volume 142
_journal_year 2020
_chemical_formula_sum 'C41 H70 O5 Si3 Ti3'
_chemical_formula_weight 870.94
_space_group_crystal_system triclinic
_space_group_IT_number 1
_space_group_name_Hall 'P 1'
_space_group_name_H-M_alt 'P 1'
_atom_sites_solution_hydrogens mixed
_audit_creation_method SHELXL-2016/6
_audit_update_record
;
2018-09-10 # Formatted by publCIF

;
_cell_angle_alpha 61.262(6)
_cell_angle_beta 73.979(6)
_cell_angle_gamma 81.524(6)
_cell_formula_units_Z 1
_cell_length_a 10.0717(17)
_cell_length_b 11.556(2)
_cell_length_c 12.004(2)
_cell_measurement_reflns_used 8887
_cell_measurement_temperature 296(2)
_cell_measurement_theta_max 24.98
_cell_measurement_theta_min 2.53
_cell_volume 1177.3(4)
_computing_cell_refinement 'Bruker SAINT'
_computing_data_collection 'Bruker APEX2'
_computing_data_reduction 'Bruker SAINT'
_computing_molecular_graphics 'Bruker SHELXTL'
_computing_publication_material 'Bruker SHELXTL'
_computing_structure_refinement 'SHELXL-2016/6 (Sheldrick, 2016)'
_computing_structure_solution 'SHELXS-97 (Sheldrick 2008)'
_diffrn_ambient_temperature 296(2)
_diffrn_measured_fraction_theta_full 0.993
_diffrn_measured_fraction_theta_max 0.993
_diffrn_measurement_device_type 'Bruker APEX-II CCD'
_diffrn_measurement_method '\f and \w scans'
_diffrn_radiation_type MoK\a
_diffrn_radiation_wavelength 0.71073
_diffrn_reflns_av_R_equivalents 0.0608
_diffrn_reflns_av_unetI/netI 0.0697
_diffrn_reflns_Laue_measured_fraction_full 0.993
_diffrn_reflns_Laue_measured_fraction_max 0.993
_diffrn_reflns_limit_h_max 12
_diffrn_reflns_limit_h_min -11
_diffrn_reflns_limit_k_max 13
_diffrn_reflns_limit_k_min -13
_diffrn_reflns_limit_l_max 14
_diffrn_reflns_limit_l_min -14
_diffrn_reflns_number 19765
_diffrn_reflns_point_group_measured_fraction_full 0.891
_diffrn_reflns_point_group_measured_fraction_max 0.891
_diffrn_reflns_theta_full 25.093
_diffrn_reflns_theta_max 25.093
_diffrn_reflns_theta_min 1.991
_exptl_absorpt_coefficient_mu 0.611
_exptl_absorpt_correction_type multi-scan
_exptl_absorpt_process_details SADABS
_exptl_crystal_colour green
_exptl_crystal_density_diffrn 1.229
_exptl_crystal_description block
_exptl_crystal_F_000 464
_exptl_crystal_size_max 0.100
_exptl_crystal_size_mid 0.100
_exptl_crystal_size_min 0.100
_exptl_transmission_factor_max 0.7396
_exptl_transmission_factor_min 0.6685
_refine_diff_density_max 0.412
_refine_diff_density_min -0.262
_refine_diff_density_rms 0.057
_refine_ls_abs_structure_details
;
 Flack x determined using 2654 quotients [(I+)-(I-)]/[(I+)+(I-)]
 (Parsons, Flack and Wagner, Acta Cryst. B69 (2013) 249-259).
;
_refine_ls_abs_structure_Flack 0.030(16)
_refine_ls_extinction_method none
_refine_ls_goodness_of_fit_ref 1.006
_refine_ls_hydrogen_treatment mixed
_refine_ls_matrix_type full
_refine_ls_number_parameters 507
_refine_ls_number_reflns 7455
_refine_ls_number_restraints 39
_refine_ls_restrained_S_all 1.028
_refine_ls_R_factor_all 0.0465
_refine_ls_R_factor_gt 0.0385
_refine_ls_shift/su_max 0.005
_refine_ls_shift/su_mean 0.000
_refine_ls_structure_factor_coef Fsqd
_refine_ls_weighting_details 'w=1/[\s^2^(Fo^2^)+(0.0481P)^2^] where P=(Fo^2^+2Fc^2^)/3'
_refine_ls_weighting_scheme calc
_refine_ls_wR_factor_gt 0.0925
_refine_ls_wR_factor_ref 0.0966
_reflns_Friedel_coverage 0.795
_reflns_Friedel_fraction_full 0.790
_reflns_Friedel_fraction_max 0.790
_reflns_number_gt 6688
_reflns_number_total 7455
_reflns_threshold_expression 'I > 2\s(I)'
_cod_data_source_file ja0c10403_si_004.cif
_cod_data_source_block shelx
_cod_depositor_comments 'Adding full bibliography for 4135351--4135354.cif.'
_cod_original_cell_volume 1177.2(4)
_cod_database_code 4135352
_shelx_shelxl_version_number 2016/6
_shelx_space_group_comment
;
The symmetry employed for this shelxl refinement is uniquely defined
by the following loop, which should always be used as a source of
symmetry information in preference to the above space-group names.
They are only intended as comments.
;
_shelx_estimated_absorpt_t_min 0.941
_shelx_estimated_absorpt_t_max 0.941
_publcif_funding_html
;
;

loop_
_space_group_symop_operation_xyz
'x, y, z'

loop_
_atom_site_label
_atom_site_type_symbol
_atom_site_fract_x
_atom_site_fract_y
_atom_site_fract_z
_atom_site_U_iso_or_equiv
_atom_site_adp_type
_atom_site_occupancy
_atom_site_site_symmetry_order
_atom_site_calc_flag
_atom_site_refinement_flags_posn
_atom_site_refinement_flags_adp
_atom_site_refinement_flags_occupancy
_atom_site_disorder_assembly
_atom_site_disorder_group
C37 C 0.6240(6) 0.4387(6) 0.1186(6) 0.0386(13) Uani 1 1 d . . . . .
H37A H 0.667465 0.514954 0.042514 0.058 Uiso 1 1 calc R U . . .
H37B H 0.672196 0.360396 0.119190 0.058 Uiso 1 1 calc R U . . .
H37C H 0.626567 0.443277 0.195784 0.058 Uiso 1 1 calc R U . . .
O1 O 0.4843(3) 0.4351(3) 0.1163(3) 0.0253(7) Uani 1 1 d . . . . .
O2 O 0.3165(4) 0.6161(3) 0.2187(3) 0.0254(7) Uani 1 1 d . . . . .
O3 O 0.3062(3) 0.3408(3) 0.3928(3) 0.0255(7) Uani 1 1 d . . . . .
H39B H -0.062(5) 0.346(5) 0.167(5) 0.027(13) Uiso 1 1 d . . . . .
H39A H -0.055(7) 0.510(6) 0.065(6) 0.048(17) Uiso 1 1 d . . . . .
H38B H -0.156(6) 0.558(6) 0.231(6) 0.042(16) Uiso 1 1 d . . . . .
H38A H -0.170(6) 0.406(6) 0.334(6) 0.037(16) Uiso 1 1 d . . . . .
C1 C 0.4790(5) 0.7693(5) -0.1116(4) 0.0277(11) Uani 1 1 d . . . . .
C2 C 0.3436(5) 0.8172(5) -0.0705(5) 0.0282(11) Uani 1 1 d . . . . .
C3 C 0.2436(6) 0.7594(5) -0.0899(5) 0.0341(12) Uani 1 1 d . . . . .
C4 C 0.3129(7) 0.6762(5) -0.1447(5) 0.0386(14) Uani 1 1 d . . . . .
C5 C 0.4570(6) 0.6807(5) -0.1580(5) 0.0337(12) Uani 1 1 d . . . . .
C6 C 0.3101(6) 0.9147(5) -0.0166(5) 0.0380(13) Uani 1 1 d . . . . .
H6A H 0.302897 1.001893 -0.086210 0.057 Uiso 1 1 calc R U . . .
H6B H 0.382177 0.911986 0.022941 0.057 Uiso 1 1 calc R U . . .
H6C H 0.223998 0.892263 0.047909 0.057 Uiso 1 1 calc R U . . .
C7 C 0.0899(7) 0.7893(7) -0.0637(7) 0.0587(18) Uani 1 1 d . . . . .
H7A H 0.071065 0.873402 -0.132360 0.088 Uiso 1 1 calc R U . . .
H7B H 0.059942 0.791477 0.018460 0.088 Uiso 1 1 calc R U . . .
H7C H 0.041233 0.721951 -0.060583 0.088 Uiso 1 1 calc R U . . .
C8 C 0.2468(8) 0.5973(7) -0.1839(6) 0.0595(19) Uani 1 1 d . . . . .
H8A H 0.271051 0.633484 -0.277436 0.089 Uiso 1 1 calc R U . . .
H8B H 0.148194 0.600694 -0.153951 0.089 Uiso 1 1 calc R U . . .
H8C H 0.278815 0.507193 -0.145440 0.089 Uiso 1 1 calc R U . . .
C9 C 0.5653(7) 0.5996(6) -0.2076(6) 0.0501(16) Uani 1 1 d . . . . .
H9A H 0.536090 0.509729 -0.164531 0.075 Uiso 1 1 calc R U . . .
H9B H 0.651473 0.602591 -0.189520 0.075 Uiso 1 1 calc R U . . .
H9C H 0.577023 0.635038 -0.300249 0.075 Uiso 1 1 calc R U . . .
C10 C 0.7990(7) 0.7910(8) -0.2178(7) 0.0591(18) Uani 1 1 d . . . . .
H10A H 0.821642 0.700280 -0.165384 0.089 Uiso 1 1 calc R U . . .
H10B H 0.874682 0.845432 -0.239162 0.089 Uiso 1 1 calc R U . . .
H10C H 0.781606 0.801318 -0.296877 0.089 Uiso 1 1 calc R U . . .
C11 C 0.6270(7) 1.0256(6) -0.2159(6) 0.0502(16) Uani 1 1 d . . . . .
H11A H 0.596338 1.050409 -0.293486 0.075 Uiso 1 1 calc R U . . .
H11B H 0.715642 1.063149 -0.239561 0.075 Uiso 1 1 calc R U . . .
H11C H 0.561698 1.057579 -0.161329 0.075 Uiso 1 1 calc R U . . .
C12 C 0.6698(7) 0.7968(6) 0.0393(6) 0.0475(15) Uani 1 1 d . . . . .
H12A H 0.593366 0.829119 0.085780 0.071 Uiso 1 1 calc R U . . .
H12B H 0.753524 0.835851 0.027813 0.071 Uiso 1 1 calc R U . . .
H12C H 0.677068 0.702566 0.088364 0.071 Uiso 1 1 calc R U . . .
C13 C 0.4626(5) 0.0935(4) 0.3020(4) 0.0248(10) Uani 1 1 d . . . . .
C14 C 0.4265(6) 0.1365(5) 0.1793(5) 0.0302(12) Uani 1 1 d . . . . .
C15 C 0.2819(6) 0.1410(5) 0.2019(5) 0.0318(12) Uani 1 1 d . . . . .
C16 C 0.2228(6) 0.1018(5) 0.3368(5) 0.0345(12) Uani 1 1 d . . . . .
C17 C 0.3331(5) 0.0719(5) 0.3989(5) 0.0271(11) Uani 1 1 d . . . . .
C18 C 0.5248(7) 0.1735(6) 0.0479(5) 0.0451(15) Uani 1 1 d . . . . .
H18A H 0.561634 0.094910 0.041492 0.068 Uiso 1 1 calc R U . . .
H18B H 0.598950 0.223626 0.038330 0.068 Uiso 1 1 calc R U . . .
H18C H 0.476529 0.225720 -0.019799 0.068 Uiso 1 1 calc R U . . .
C19 C 0.2021(7) 0.1787(6) 0.0993(6) 0.0477(16) Uani 1 1 d . . . . .
H19A H 0.241441 0.256046 0.021856 0.071 Uiso 1 1 calc R U . . .
H19B H 0.107358 0.196748 0.132015 0.071 Uiso 1 1 calc R U . . .
H19C H 0.206800 0.107360 0.078649 0.071 Uiso 1 1 calc R U . . .
C20 C 0.0712(6) 0.0889(6) 0.4032(7) 0.0501(16) Uani 1 1 d . . . . .
H20A H 0.018788 0.148590 0.341393 0.075 Uiso 1 1 calc R U . . .
H20B H 0.054652 0.109787 0.474253 0.075 Uiso 1 1 calc R U . . .
H20C H 0.043503 -0.000019 0.436250 0.075 Uiso 1 1 calc R U . . .
C21 C 0.3153(7) 0.0185(5) 0.5449(5) 0.0414(14) Uani 1 1 d . . . . .
H21A H 0.230039 0.051833 0.580026 0.062 Uiso 1 1 calc R U . . .
H21B H 0.390922 0.046222 0.560244 0.062 Uiso 1 1 calc R U . . .
H21C H 0.313732 -0.076131 0.586888 0.062 Uiso 1 1 calc R U . . .
C22 C 0.6779(7) 0.1383(7) 0.4183(6) 0.0567(17) Uani 1 1 d . . . . .
H22A H 0.718680 0.220389 0.349944 0.085 Uiso 1 1 calc R U . . .
H22B H 0.742101 0.088070 0.471327 0.085 Uiso 1 1 calc R U . . .
H22C H 0.595186 0.155574 0.471420 0.085 Uiso 1 1 calc R U . . .
C23 C 0.6287(8) -0.1363(6) 0.4664(8) 0.066(2) Uani 1 1 d . . . . .
H23A H 0.563299 -0.148225 0.546239 0.100 Uiso 1 1 calc R U . . .
H23B H 0.718510 -0.166021 0.483490 0.100 Uiso 1 1 calc R U . . .
H23C H 0.601067 -0.186399 0.432183 0.100 Uiso 1 1 calc R U . . .
C24 C 0.7818(7) 0.0600(8) 0.2030(7) 0.0609(19) Uani 1 1 d . . . . .
H24A H 0.759913 0.017012 0.159097 0.091 Uiso 1 1 calc R U . . .
H24B H 0.863533 0.019995 0.234016 0.091 Uiso 1 1 calc R U . . .
H24C H 0.797463 0.151902 0.143239 0.091 Uiso 1 1 calc R U . . .
C25 C 0.1441(5) 0.4709(5) 0.6006(5) 0.0281(11) Uani 1 1 d . . . . .
C26 C 0.1450(5) 0.6091(5) 0.5154(5) 0.0311(12) Uani 1 1 d . . . . .
C27 C 0.2820(6) 0.6508(5) 0.4528(5) 0.0340(13) Uani 1 1 d . . . . .
C28 C 0.3715(5) 0.5371(5) 0.4996(5) 0.0267(11) Uani 1 1 d . . . . .
C29 C 0.2856(5) 0.4271(5) 0.5941(5) 0.0269(11) Uani 1 1 d . . . . .
C30 C 0.0195(7) 0.6985(6) 0.4932(7) 0.0537(17) Uani 1 1 d . . . . .
H30A H 0.047997 0.786719 0.429581 0.080 Uiso 1 1 calc R U . . .
H30B H -0.030980 0.697971 0.573923 0.080 Uiso 1 1 calc R U . . .
H30C H -0.038550 0.667672 0.461798 0.080 Uiso 1 1 calc R U . . .
C31 C 0.3300(7) 0.7879(5) 0.3531(6) 0.0481(16) Uani 1 1 d . . . . .
H31A H 0.256520 0.837437 0.312186 0.072 Uiso 1 1 calc R U . . .
H31B H 0.408131 0.783150 0.287980 0.072 Uiso 1 1 calc R U . . .
H31C H 0.355959 0.830598 0.395318 0.072 Uiso 1 1 calc R U . . .
C32 C 0.5257(6) 0.5346(6) 0.4583(6) 0.0443(14) Uani 1 1 d . . . . .
H32A H 0.555527 0.604497 0.371291 0.066 Uiso 1 1 calc R U . . .
H32B H 0.556829 0.451254 0.460035 0.066 Uiso 1 1 calc R U . . .
H32C H 0.563686 0.546371 0.517203 0.066 Uiso 1 1 calc R U . . .
C33 C 0.3412(6) 0.2926(6) 0.6682(5) 0.0404(13) Uani 1 1 d . . . . .
H33A H 0.437327 0.297758 0.662404 0.061 Uiso 1 1 calc R U . . .
H33B H 0.330761 0.237459 0.631762 0.061 Uiso 1 1 calc R U . . .
H33C H 0.291434 0.255795 0.758189 0.061 Uiso 1 1 calc R U . . .
C34 C 0.0162(11) 0.1938(10) 0.7458(14) 0.135(4) Uani 1 1 d . U . . .
H34A H -0.071352 0.153789 0.770804 0.202 Uiso 1 1 calc R U . . .
H34B H 0.062728 0.147840 0.815703 0.202 Uiso 1 1 calc R U . . .
H34C H 0.071664 0.188959 0.668943 0.202 Uiso 1 1 calc R U . . .
C35 C -0.0533(8) 0.3834(10) 0.8641(6) 0.079(3) Uani 1 1 d . U . . .
H35A H -0.143569 0.349234 0.914730 0.119 Uiso 1 1 calc R U . . .
H35B H -0.051779 0.474951 0.841756 0.119 Uiso 1 1 calc R U . . .
H35C H 0.013768 0.335008 0.914291 0.119 Uiso 1 1 calc R U . . .
C36 C -0.1702(8) 0.4200(12) 0.6492(8) 0.092(3) Uani 1 1 d . U . . .
H36A H -0.158776 0.405706 0.574598 0.137 Uiso 1 1 calc R U . . .
H36B H -0.187183 0.512138 0.624283 0.137 Uiso 1 1 calc R U . . .
H36C H -0.247009 0.370130 0.716454 0.137 Uiso 1 1 calc R U . . .
C41 C 0.0920(5) 0.4502(5) 0.1875(5) 0.0250(10) Uani 1 1 d . . . . .
C40 C 0.0216(5) 0.4771(5) 0.2857(5) 0.0270(11) Uani 1 1 d . . . . .
C38 C -0.1172(6) 0.4735(7) 0.2662(6) 0.0376(13) Uani 1 1 d . . . . .
C39 C -0.0384(6) 0.4406(6) 0.1513(6) 0.0340(12) Uani 1 1 d . . . . .
O4 O 0.2279(3) 0.4362(3) 0.1370(3) 0.0245(7) Uani 1 1 d . . . . .
O5 O 0.0544(4) 0.4999(3) 0.3745(3) 0.0301(8) Uani 1 1 d . . . . .
Si1 Si 0.64139(15) 0.84148(14) -0.12467(14) 0.0339(3) Uani 1 1 d . . . . .
Si2 Si 0.63480(15) 0.04273(14) 0.34444(14) 0.0338(3) Uani 1 1 d . . . . .
Si3 Si -0.01124(16) 0.36576(16) 0.71138(15) 0.0403(4) Uani 1 1 d . U . . .
Ti3 Ti 0.35277(8) 0.59227(7) 0.07076(7) 0.0218(2) Uani 1 1 d . . . . .
Ti2 Ti 0.34559(8) 0.29740(7) 0.25653(7) 0.0210(2) Uani 1 1 d . . . . .
Ti1 Ti 0.23892(8) 0.49855(7) 0.38552(7) 0.0215(2) Uani 1 1 d . . . . .

loop_
_atom_site_aniso_label
_atom_site_aniso_U_11
_atom_site_aniso_U_22
_atom_site_aniso_U_33
_atom_site_aniso_U_23
_atom_site_aniso_U_13
_atom_site_aniso_U_12
C37 0.025(3) 0.032(3) 0.050(3) -0.014(3) -0.011(2) 0.007(2)
O1 0.0242(18) 0.0224(16) 0.0297(18) -0.0132(14) -0.0072(14) 0.0047(13)
O2 0.035(2) 0.0194(16) 0.0247(17) -0.0110(14) -0.0097(14) 0.0006(14)
O3 0.036(2) 0.0196(16) 0.0222(16) -0.0104(14) -0.0100(14) 0.0038(14)
C1 0.036(3) 0.026(3) 0.021(2) -0.009(2) -0.010(2) 0.001(2)
C2 0.032(3) 0.019(2) 0.030(3) -0.007(2) -0.011(2) 0.003(2)
C3 0.037(3) 0.026(3) 0.034(3) -0.003(2) -0.020(2) 0.000(2)
C4 0.066(4) 0.028(3) 0.022(3) -0.005(2) -0.019(3) -0.010(3)
C5 0.051(4) 0.026(3) 0.019(2) -0.007(2) -0.007(2) 0.001(2)
C6 0.044(3) 0.024(3) 0.044(3) -0.016(2) -0.010(3) 0.006(2)
C7 0.046(4) 0.050(4) 0.071(5) -0.012(3) -0.034(3) 0.007(3)
C8 0.091(6) 0.054(4) 0.040(4) -0.016(3) -0.029(4) -0.020(4)
C9 0.073(5) 0.038(3) 0.036(3) -0.019(3) -0.004(3) 0.000(3)
C10 0.036(4) 0.086(5) 0.059(4) -0.041(4) -0.002(3) 0.002(3)
C11 0.058(4) 0.043(4) 0.042(3) -0.010(3) -0.012(3) -0.013(3)
C12 0.051(4) 0.047(4) 0.046(3) -0.019(3) -0.019(3) -0.004(3)
C13 0.031(3) 0.018(2) 0.029(3) -0.012(2) -0.012(2) 0.0039(19)
C14 0.043(3) 0.019(2) 0.038(3) -0.020(2) -0.013(2) 0.006(2)
C15 0.042(3) 0.023(3) 0.044(3) -0.023(2) -0.019(3) 0.004(2)
C16 0.032(3) 0.018(2) 0.055(3) -0.020(2) -0.006(2) -0.002(2)
C17 0.035(3) 0.015(2) 0.031(3) -0.011(2) -0.008(2) 0.002(2)
C18 0.064(4) 0.045(3) 0.037(3) -0.028(3) -0.020(3) 0.017(3)
C19 0.053(4) 0.044(3) 0.073(4) -0.040(3) -0.037(3) 0.014(3)
C20 0.034(3) 0.039(3) 0.080(5) -0.030(3) -0.012(3) -0.005(3)
C21 0.053(4) 0.027(3) 0.031(3) -0.006(2) -0.005(3) 0.000(2)
C22 0.059(5) 0.068(5) 0.056(4) -0.032(4) -0.025(3) -0.003(3)
C23 0.056(5) 0.033(4) 0.090(5) -0.005(4) -0.038(4) 0.010(3)
C24 0.040(4) 0.073(5) 0.073(5) -0.039(4) -0.016(3) 0.014(3)
C25 0.026(3) 0.040(3) 0.027(3) -0.024(2) -0.005(2) 0.003(2)
C26 0.034(3) 0.036(3) 0.036(3) -0.028(3) -0.011(2) 0.010(2)
C27 0.054(4) 0.029(3) 0.035(3) -0.025(2) -0.018(3) 0.005(2)
C28 0.030(3) 0.031(3) 0.027(3) -0.019(2) -0.007(2) -0.002(2)
C29 0.031(3) 0.035(3) 0.025(3) -0.019(2) -0.014(2) 0.005(2)
C30 0.060(5) 0.052(4) 0.070(4) -0.045(4) -0.031(4) 0.027(3)
C31 0.079(5) 0.028(3) 0.047(4) -0.022(3) -0.020(3) -0.003(3)
C32 0.034(3) 0.056(4) 0.055(4) -0.034(3) -0.010(3) -0.006(3)
C33 0.047(4) 0.036(3) 0.037(3) -0.013(3) -0.018(3) 0.003(3)
C34 0.074(7) 0.080(6) 0.227(11) -0.074(7) 0.020(7) -0.032(5)
C35 0.059(5) 0.130(7) 0.039(4) -0.027(4) -0.002(3) -0.034(5)
C36 0.042(4) 0.173(8) 0.056(4) -0.049(5) -0.004(3) -0.022(5)
C41 0.024(3) 0.024(2) 0.031(3) -0.015(2) -0.011(2) 0.004(2)
C40 0.030(3) 0.026(3) 0.028(3) -0.013(2) -0.010(2) 0.000(2)
C38 0.034(3) 0.040(3) 0.043(3) -0.023(3) -0.011(3) 0.003(3)
C39 0.028(3) 0.044(3) 0.039(3) -0.024(3) -0.013(2) 0.001(2)
O4 0.0293(19) 0.0240(17) 0.0255(16) -0.0137(14) -0.0117(14) 0.0026(13)
O5 0.030(2) 0.038(2) 0.0294(18) -0.0213(16) -0.0097(14) 0.0043(15)
Si1 0.0327(8) 0.0356(8) 0.0308(8) -0.0130(7) -0.0080(6) -0.0011(6)
Si2 0.0335(8) 0.0277(8) 0.0386(8) -0.0120(6) -0.0149(7) 0.0039(6)
Si3 0.0309(8) 0.0490(10) 0.0468(9) -0.0291(8) -0.0027(7) -0.0046(7)
Ti3 0.0273(5) 0.0197(4) 0.0205(4) -0.0104(4) -0.0084(3) 0.0029(3)
Ti2 0.0271(5) 0.0164(4) 0.0237(4) -0.0121(4) -0.0087(3) 0.0033(3)
Ti1 0.0272(5) 0.0197(4) 0.0222(4) -0.0130(4) -0.0086(3) 0.0035(3)

loop_
_atom_type_symbol
_atom_type_description
_atom_type_scat_dispersion_real
_atom_type_scat_dispersion_imag
_atom_type_scat_source
C C 0.0033 0.0016 'International Tables Vol C Tables 4.2.6.8 and 6.1.1.4'
H H 0.0000 0.0000 'International Tables Vol C Tables 4.2.6.8 and 6.1.1.4'
O O 0.0106 0.0060 'International Tables Vol C Tables 4.2.6.8 and 6.1.1.4'
Si Si 0.0817 0.0704 'International Tables Vol C Tables 4.2.6.8 and 6.1.1.4'
Ti Ti 0.2776 0.4457 'International Tables Vol C Tables 4.2.6.8 and 6.1.1.4'

loop_
_geom_angle_atom_site_label_1
_geom_angle_atom_site_label_2
_geom_angle_atom_site_label_3
_geom_angle
_geom_angle_site_symmetry_1
_geom_angle_site_symmetry_3
_geom_angle_publ_flag
O1 C37 H37A 109.5 . . ?
O1 C37 H37B 109.5 . . ?
H37A C37 H37B 109.5 . . ?
O1 C37 H37C 109.5 . . ?
H37A C37 H37C 109.5 . . ?
H37B C37 H37C 109.5 . . ?
C37 O1 Ti3 124.9(3) . . ?
C37 O1 Ti2 125.4(3) . . ?
Ti3 O1 Ti2 97.55(14) . . ?
Ti1 O2 Ti3 126.99(17) . . ?
Ti1 O3 Ti2 126.27(17) . . ?
C2 C1 C5 105.7(4) . . ?
C2 C1 Si1 122.2(4) . . ?
C5 C1 Si1 131.2(4) . . ?
C2 C1 Ti3 71.3(3) . . ?
C5 C1 Ti3 73.8(3) . . ?
Si1 C1 Ti3 127.8(2) . . ?
C3 C2 C1 109.3(5) . . ?
C3 C2 C6 124.0(5) . . ?
C1 C2 C6 126.7(5) . . ?
C3 C2 Ti3 74.2(3) . . ?
C1 C2 Ti3 72.8(3) . . ?
C6 C2 Ti3 119.9(3) . . ?
C2 C3 C4 108.2(5) . . ?
C2 C3 C7 125.1(5) . . ?
C4 C3 C7 126.6(5) . . ?
C2 C3 Ti3 70.9(3) . . ?
C4 C3 Ti3 74.6(3) . . ?
C7 C3 Ti3 123.2(4) . . ?
C3 C4 C5 108.3(5) . . ?
C3 C4 C8 126.3(6) . . ?
C5 C4 C8 125.5(6) . . ?
C3 C4 Ti3 71.0(3) . . ?
C5 C4 Ti3 71.8(3) . . ?
C8 C4 Ti3 123.4(4) . . ?
C4 C5 C1 108.6(5) . . ?
C4 C5 C9 124.1(5) . . ?
C1 C5 C9 127.3(5) . . ?
C4 C5 Ti3 73.8(3) . . ?
C1 C5 Ti3 70.6(3) . . ?
C9 C5 Ti3 119.6(4) . . ?
C2 C6 H6A 109.5 . . ?
C2 C6 H6B 109.5 . . ?
H6A C6 H6B 109.5 . . ?
C2 C6 H6C 109.5 . . ?
H6A C6 H6C 109.5 . . ?
H6B C6 H6C 109.5 . . ?
C3 C7 H7A 109.5 . . ?
C3 C7 H7B 109.5 . . ?
H7A C7 H7B 109.5 . . ?
C3 C7 H7C 109.5 . . ?
H7A C7 H7C 109.5 . . ?
H7B C7 H7C 109.5 . . ?
C4 C8 H8A 109.5 . . ?
C4 C8 H8B 109.5 . . ?
H8A C8 H8B 109.5 . . ?
C4 C8 H8C 109.5 . . ?
H8A C8 H8C 109.5 . . ?
H8B C8 H8C 109.5 . . ?
C5 C9 H9A 109.5 . . ?
C5 C9 H9B 109.5 . . ?
H9A C9 H9B 109.5 . . ?
C5 C9 H9C 109.5 . . ?
H9A C9 H9C 109.5 . . ?
H9B C9 H9C 109.5 . . ?
Si1 C10 H10A 109.5 . . ?
Si1 C10 H10B 109.5 . . ?
H10A C10 H10B 109.5 . . ?
Si1 C10 H10C 109.5 . . ?
H10A C10 H10C 109.5 . . ?
H10B C10 H10C 109.5 . . ?
Si1 C11 H11A 109.5 . . ?
Si1 C11 H11B 109.5 . . ?
H11A C11 H11B 109.5 . . ?
Si1 C11 H11C 109.5 . . ?
H11A C11 H11C 109.5 . . ?
H11B C11 H11C 109.5 . . ?
Si1 C12 H12A 109.5 . . ?
Si1 C12 H12B 109.5 . . ?
H12A C12 H12B 109.5 . . ?
Si1 C12 H12C 109.5 . . ?
H12A C12 H12C 109.5 . . ?
H12B C12 H12C 109.5 . . ?
C14 C13 C17 106.0(4) . . ?
C14 C13 Si2 129.8(4) . . ?
C17 C13 Si2 123.3(3) . . ?
C14 C13 Ti2 74.2(3) . . ?
C17 C13 Ti2 71.1(3) . . ?
Si2 C13 Ti2 127.7(2) . . ?
C15 C14 C13 108.4(4) . . ?
C15 C14 C18 124.9(5) . . ?
C13 C14 C18 126.8(5) . . ?
C15 C14 Ti2 73.4(3) . . ?
C13 C14 Ti2 70.5(2) . . ?
C18 C14 Ti2 121.0(3) . . ?
C14 C15 C16 109.3(5) . . ?
C14 C15 C19 125.1(5) . . ?
C16 C15 C19 125.5(5) . . ?
C14 C15 Ti2 72.7(3) . . ?
C16 C15 Ti2 71.2(3) . . ?
C19 C15 Ti2 123.4(4) . . ?
C17 C16 C15 107.4(5) . . ?
C17 C16 C20 126.0(5) . . ?
C15 C16 C20 126.6(5) . . ?
C17 C16 Ti2 70.7(3) . . ?
C15 C16 Ti2 74.2(3) . . ?
C20 C16 Ti2 122.4(3) . . ?
C16 C17 C13 109.0(4) . . ?
C16 C17 C21 124.5(5) . . ?
C13 C17 C21 126.5(5) . . ?
C16 C17 Ti2 74.3(3) . . ?
C13 C17 Ti2 72.9(3) . . ?
C21 C17 Ti2 121.6(3) . . ?
C14 C18 H18A 109.5 . . ?
C14 C18 H18B 109.5 . . ?
H18A C18 H18B 109.5 . . ?
C14 C18 H18C 109.5 . . ?
H18A C18 H18C 109.5 . . ?
H18B C18 H18C 109.5 . . ?
C15 C19 H19A 109.5 . . ?
C15 C19 H19B 109.5 . . ?
H19A C19 H19B 109.5 . . ?
C15 C19 H19C 109.5 . . ?
H19A C19 H19C 109.5 . . ?
H19B C19 H19C 109.5 . . ?
C16 C20 H20A 109.5 . . ?
C16 C20 H20B 109.5 . . ?
H20A C20 H20B 109.5 . . ?
C16 C20 H20C 109.5 . . ?
H20A C20 H20C 109.5 . . ?
H20B C20 H20C 109.5 . . ?
C17 C21 H21A 109.5 . . ?
C17 C21 H21B 109.5 . . ?
H21A C21 H21B 109.5 . . ?
C17 C21 H21C 109.5 . . ?
H21A C21 H21C 109.5 . . ?
H21B C21 H21C 109.5 . . ?
Si2 C22 H22A 109.5 . . ?
Si2 C22 H22B 109.5 . . ?
H22A C22 H22B 109.5 . . ?
Si2 C22 H22C 109.5 . . ?
H22A C22 H22C 109.5 . . ?
H22B C22 H22C 109.5 . . ?
Si2 C23 H23A 109.5 . . ?
Si2 C23 H23B 109.5 . . ?
H23A C23 H23B 109.5 . . ?
Si2 C23 H23C 109.5 . . ?
H23A C23 H23C 109.5 . . ?
H23B C23 H23C 109.5 . . ?
Si2 C24 H24A 109.5 . . ?
Si2 C24 H24B 109.5 . . ?
H24A C24 H24B 109.5 . . ?
Si2 C24 H24C 109.5 . . ?
H24A C24 H24C 109.5 . . ?
H24B C24 H24C 109.5 . . ?
C26 C25 C29 106.9(4) . . ?
C26 C25 Si3 127.2(4) . . ?
C29 C25 Si3 125.7(4) . . ?
C26 C25 Ti1 73.3(3) . . ?
C29 C25 Ti1 73.3(3) . . ?
Si3 C25 Ti1 122.3(2) . . ?
C27 C26 C25 109.6(4) . . ?
C27 C26 C30 124.5(5) . . ?
C25 C26 C30 125.9(5) . . ?
C27 C26 Ti1 73.0(3) . . ?
C25 C26 Ti1 71.9(3) . . ?
C30 C26 Ti1 121.0(3) . . ?
C26 C27 C28 107.7(5) . . ?
C26 C27 C31 127.3(5) . . ?
C28 C27 C31 125.0(5) . . ?
C26 C27 Ti1 72.8(3) . . ?
C28 C27 Ti1 71.7(3) . . ?
C31 C27 Ti1 120.5(3) . . ?
C29 C28 C27 107.3(5) . . ?
C29 C28 C32 126.3(5) . . ?
C27 C28 C32 126.4(5) . . ?
C29 C28 Ti1 73.3(3) . . ?
C27 C28 Ti1 73.1(3) . . ?
C32 C28 Ti1 119.7(3) . . ?
C28 C29 C25 108.3(4) . . ?
C28 C29 C33 123.2(5) . . ?
C25 C29 C33 128.5(5) . . ?
C28 C29 Ti1 71.8(3) . . ?
C25 C29 Ti1 71.6(3) . . ?
C33 C29 Ti1 121.8(3) . . ?
C26 C30 H30A 109.5 . . ?
C26 C30 H30B 109.5 . . ?
H30A C30 H30B 109.5 . . ?
C26 C30 H30C 109.5 . . ?
H30A C30 H30C 109.5 . . ?
H30B C30 H30C 109.5 . . ?
C27 C31 H31A 109.5 . . ?
C27 C31 H31B 109.5 . . ?
H31A C31 H31B 109.5 . . ?
C27 C31 H31C 109.5 . . ?
H31A C31 H31C 109.5 . . ?
H31B C31 H31C 109.5 . . ?
C28 C32 H32A 109.5 . . ?
C28 C32 H32B 109.5 . . ?
H32A C32 H32B 109.5 . . ?
C28 C32 H32C 109.5 . . ?
H32A C32 H32C 109.5 . . ?
H32B C32 H32C 109.5 . . ?
C29 C33 H33A 109.5 . . ?
C29 C33 H33B 109.5 . . ?
H33A C33 H33B 109.5 . . ?
C29 C33 H33C 109.5 . . ?
H33A C33 H33C 109.5 . . ?
H33B C33 H33C 109.5 . . ?
Si3 C34 H34A 109.5 . . ?
Si3 C34 H34B 109.5 . . ?
H34A C34 H34B 109.5 . . ?
Si3 C34 H34C 109.5 . . ?
H34A C34 H34C 109.5 . . ?
H34B C34 H34C 109.5 . . ?
Si3 C35 H35A 109.5 . . ?
Si3 C35 H35B 109.5 . . ?
H35A C35 H35B 109.5 . . ?
Si3 C35 H35C 109.5 . . ?
H35A C35 H35C 109.5 . . ?
H35B C35 H35C 109.5 . . ?
Si3 C36 H36A 109.5 . . ?
Si3 C36 H36B 109.5 . . ?
H36A C36 H36B 109.5 . . ?
Si3 C36 H36C 109.5 . . ?
H36A C36 H36C 109.5 . . ?
H36B C36 H36C 109.5 . . ?
C40 C41 O4 134.3(4) . . ?
C40 C41 C39 93.7(4) . . ?
O4 C41 C39 132.0(4) . . ?
O5 C40 C41 135.8(5) . . ?
O5 C40 C38 129.1(5) . . ?
C41 C40 C38 95.0(4) . . ?
C40 C38 C39 86.4(4) . . ?
C40 C38 H38B 110(4) . . ?
C39 C38 H38B 109(4) . . ?
C40 C38 H38A 113(3) . . ?
C39 C38 H38A 113(4) . . ?
H38B C38 H38A 120(5) . . ?
C41 C39 C38 84.9(4) . . ?
C41 C39 H39B 117(3) . . ?
C38 C39 H39B 114(3) . . ?
C41 C39 H39A 117(4) . . ?
C38 C39 H39A 112(4) . . ?
H39B C39 H39A 110(4) . . ?
C41 O4 Ti2 119.3(3) . . ?
C41 O4 Ti3 117.2(3) . . ?
Ti2 O4 Ti3 95.87(13) . . ?
C40 O5 Ti1 123.1(3) . . ?
C10 Si1 C11 106.8(3) . . ?
C10 Si1 C12 108.2(3) . . ?
C11 Si1 C12 107.8(3) . . ?
C10 Si1 C1 112.9(3) . . ?
C11 Si1 C1 108.5(3) . . ?
C12 Si1 C1 112.4(3) . . ?
C24 Si2 C22 107.4(3) . . ?
C24 Si2 C23 106.4(4) . . ?
C22 Si2 C23 108.3(3) . . ?
C24 Si2 C13 114.1(3) . . ?
C22 Si2 C13 111.9(3) . . ?
C23 Si2 C13 108.3(3) . . ?
C34 Si3 C36 105.5(6) . . ?
C34 Si3 C35 111.6(6) . . ?
C36 Si3 C35 105.0(4) . . ?
C34 Si3 C25 113.2(4) . . ?
C36 Si3 C25 114.8(3) . . ?
C35 Si3 C25 106.5(3) . . ?
O2 Ti3 O1 101.45(13) . . ?
O2 Ti3 O4 100.77(14) . . ?
O1 Ti3 O4 76.61(13) . . ?
O2 Ti3 C2 93.77(16) . . ?
O1 Ti3 C2 141.98(16) . . ?
O4 Ti3 C2 134.49(15) . . ?
O2 Ti3 C1 110.75(15) . . ?
O1 Ti3 C1 106.24(16) . . ?
O4 Ti3 C1 146.73(15) . . ?
C2 Ti3 C1 35.90(18) . . ?
O2 Ti3 C3 111.18(17) . . ?
O1 Ti3 C3 147.15(17) . . ?
O4 Ti3 C3 100.20(15) . . ?
C2 Ti3 C3 34.94(18) . . ?
C1 Ti3 C3 59.06(18) . . ?
O2 Ti3 C5 146.29(17) . . ?
O1 Ti3 C5 92.69(16) . . ?
O4 Ti3 C5 112.28(16) . . ?
C2 Ti3 C5 58.38(18) . . ?
C1 Ti3 C5 35.54(17) . . ?
C3 Ti3 C5 57.74(19) . . ?
O2 Ti3 C4 145.56(18) . . ?
O1 Ti3 C4 112.92(17) . . ?
O4 Ti3 C4 89.42(16) . . ?
C2 Ti3 C4 57.68(18) . . ?
C1 Ti3 C4 58.49(18) . . ?
C3 Ti3 C4 34.4(2) . . ?
C5 Ti3 C4 34.4(2) . . ?
O2 Ti3 Ti2 86.41(10) . . ?
O1 Ti3 Ti2 41.25(9) . . ?
O4 Ti3 Ti2 42.06(9) . . ?
C2 Ti3 Ti2 176.40(13) . . ?
C1 Ti3 Ti2 147.04(13) . . ?
C3 Ti3 Ti2 141.90(13) . . ?
C5 Ti3 Ti2 122.62(13) . . ?
C4 Ti3 Ti2 120.83(13) . . ?
O2 Ti3 Ti1 26.20(10) . . ?
O1 Ti3 Ti1 87.99(9) . . ?
O4 Ti3 Ti1 75.82(9) . . ?
C2 Ti3 Ti1 117.19(13) . . ?
C1 Ti3 Ti1 136.69(12) . . ?
C3 Ti3 Ti1 123.41(14) . . ?
C5 Ti3 Ti1 171.81(14) . . ?
C4 Ti3 Ti1 151.12(16) . . ?
Ti2 Ti3 Ti1 62.28(2) . . ?
O3 Ti2 O1 102.86(14) . . ?
O3 Ti2 O4 100.84(13) . . ?
O1 Ti2 O4 76.56(13) . . ?
O3 Ti2 C17 92.66(15) . . ?
O1 Ti2 C17 140.37(16) . . ?
O4 Ti2 C17 136.29(15) . . ?
O3 Ti2 C13 114.02(15) . . ?
O1 Ti2 C13 105.11(15) . . ?
O4 Ti2 C13 143.31(14) . . ?
C17 Ti2 C13 36.03(17) . . ?
O3 Ti2 C16 106.24(17) . . ?
O1 Ti2 C16 150.64(16) . . ?
O4 Ti2 C16 101.41(16) . . ?
C17 Ti2 C16 35.01(18) . . ?
C13 Ti2 C16 59.07(18) . . ?
O3 Ti2 C14 148.75(15) . . ?
O1 Ti2 C14 94.62(16) . . ?
O4 Ti2 C14 108.38(14) . . ?
C17 Ti2 C14 58.41(18) . . ?
C13 Ti2 C14 35.33(16) . . ?
C16 Ti2 C14 57.73(18) . . ?
O3 Ti2 C15 140.54(17) . . ?
O1 Ti2 C15 116.58(16) . . ?
O4 Ti2 C15 87.96(15) . . ?
C17 Ti2 C15 57.63(17) . . ?
C13 Ti2 C15 57.97(17) . . ?
C16 Ti2 C15 34.56(19) . . ?
C14 Ti2 C15 33.91(18) . . ?
O3 Ti2 Ti3 87.39(10) . . ?
O1 Ti2 Ti3 41.19(9) . . ?
O4 Ti2 Ti3 42.07(9) . . ?
C17 Ti2 Ti3 178.27(13) . . ?
C13 Ti2 Ti3 145.27(12) . . ?
C16 Ti2 Ti3 143.40(14) . . ?
C14 Ti2 Ti3 121.90(13) . . ?
C15 Ti2 Ti3 121.52(13) . . ?
O3 Ti2 Ti1 26.54(10) . . ?
O1 Ti2 Ti1 88.12(9) . . ?
O4 Ti2 Ti1 75.97(9) . . ?
C17 Ti2 Ti1 117.25(12) . . ?
C13 Ti2 Ti1 140.11(11) . . ?
C16 Ti2 Ti1 120.19(13) . . ?
C14 Ti2 Ti1 175.29(12) . . ?
C15 Ti2 Ti1 146.74(14) . . ?
Ti3 Ti2 Ti1 62.49(3) . . ?
O2 Ti1 O3 102.93(15) . . ?
O2 Ti1 O5 100.71(15) . . ?
O3 Ti1 O5 102.59(15) . . ?
O2 Ti1 C25 144.42(16) . . ?
O3 Ti1 C25 109.39(16) . . ?
O5 Ti1 C25 86.62(16) . . ?
O2 Ti1 C28 100.05(16) . . ?
O3 Ti1 C28 103.32(16) . . ?
O5 Ti1 C28 141.98(16) . . ?
C25 Ti1 C28 58.66(17) . . ?
O2 Ti1 C26 110.52(17) . . ?
O3 Ti1 C26 143.64(17) . . ?
O5 Ti1 C26 85.13(16) . . ?
C25 Ti1 C26 34.82(18) . . ?
C28 Ti1 C26 57.76(17) . . ?
O2 Ti1 C27 87.75(17) . . ?
O3 Ti1 C27 138.47(17) . . ?
O5 Ti1 C27 114.82(17) . . ?
C25 Ti1 C27 58.11(18) . . ?
C28 Ti1 C27 35.20(18) . . ?
C26 Ti1 C27 34.22(19) . . ?
O2 Ti1 C29 134.75(16) . . ?
O3 Ti1 C29 88.90(16) . . ?
O5 Ti1 C29 119.31(16) . . ?
C25 Ti1 C29 35.07(17) . . ?
C28 Ti1 C29 34.94(17) . . ?
C26 Ti1 C29 57.41(17) . . ?
C27 Ti1 C29 57.84(18) . . ?
O2 Ti1 Ti2 80.05(10) . . ?
O3 Ti1 Ti2 27.19(9) . . ?
O5 Ti1 Ti2 92.74(10) . . ?
C25 Ti1 Ti2 134.79(13) . . ?
C28 Ti1 Ti2 122.08(12) . . ?
C26 Ti1 Ti2 169.42(14) . . ?
C27 Ti1 Ti2 151.59(14) . . ?
C29 Ti1 Ti2 115.58(12) . . ?
O2 Ti1 Ti3 26.81(10) . . ?
O3 Ti1 Ti3 80.84(10) . . ?
O5 Ti1 Ti3 91.01(10) . . ?
C25 Ti1 Ti3 169.77(13) . . ?
C28 Ti1 Ti3 120.24(12) . . ?
C26 Ti1 Ti3 135.06(13) . . ?
C27 Ti1 Ti3 114.44(14) . . ?
C29 Ti1 Ti3 149.52(13) . . ?
Ti2 Ti1 Ti3 55.23(2) . . ?

loop_
_geom_bond_atom_site_label_1
_geom_bond_atom_site_label_2
_geom_bond_distance
_geom_bond_site_symmetry_2
_geom_bond_publ_flag
C37 O1 1.421(6) . ?
C37 H37A 0.9600 . ?
C37 H37B 0.9600 . ?
C37 H37C 0.9600 . ?
O1 Ti3 2.022(3) . ?
O1 Ti2 2.025(3) . ?
O2 Ti1 1.817(3) . ?
O2 Ti3 1.856(3) . ?
O3 Ti1 1.818(3) . ?
O3 Ti2 1.859(3) . ?
C1 C2 1.441(7) . ?
C1 C5 1.447(7) . ?
C1 Si1 1.879(5) . ?
C1 Ti3 2.349(5) . ?
C2 C3 1.411(7) . ?
C2 C6 1.507(7) . ?
C2 Ti3 2.328(5) . ?
C3 C4 1.416(8) . ?
C3 C7 1.514(8) . ?
C3 Ti3 2.371(5) . ?
C4 C5 1.421(8) . ?
C4 C8 1.504(8) . ?
C4 Ti3 2.416(5) . ?
C5 C9 1.517(8) . ?
C5 Ti3 2.391(5) . ?
C6 H6A 0.9600 . ?
C6 H6B 0.9600 . ?
C6 H6C 0.9600 . ?
C7 H7A 0.9600 . ?
C7 H7B 0.9600 . ?
C7 H7C 0.9600 . ?
C8 H8A 0.9600 . ?
C8 H8B 0.9600 . ?
C8 H8C 0.9600 . ?
C9 H9A 0.9600 . ?
C9 H9B 0.9600 . ?
C9 H9C 0.9600 . ?
C10 Si1 1.867(6) . ?
C10 H10A 0.9600 . ?
C10 H10B 0.9600 . ?
C10 H10C 0.9600 . ?
C11 Si1 1.871(6) . ?
C11 H11A 0.9600 . ?
C11 H11B 0.9600 . ?
C11 H11C 0.9600 . ?
C12 Si1 1.875(6) . ?
C12 H12A 0.9600 . ?
C12 H12B 0.9600 . ?
C12 H12C 0.9600 . ?
C13 C14 1.444(7) . ?
C13 C17 1.448(7) . ?
C13 Si2 1.874(5) . ?
C13 Ti2 2.354(5) . ?
C14 C15 1.404(8) . ?
C14 C18 1.505(8) . ?
C14 Ti2 2.403(5) . ?
C15 C16 1.423(8) . ?
C15 C19 1.510(7) . ?
C15 Ti2 2.413(5) . ?
C16 C17 1.416(7) . ?
C16 C20 1.506(8) . ?
C16 Ti2 2.375(5) . ?
C17 C21 1.519(7) . ?
C17 Ti2 2.329(5) . ?
C18 H18A 0.9600 . ?
C18 H18B 0.9600 . ?
C18 H18C 0.9600 . ?
C19 H19A 0.9600 . ?
C19 H19B 0.9600 . ?
C19 H19C 0.9600 . ?
C20 H20A 0.9600 . ?
C20 H20B 0.9600 . ?
C20 H20C 0.9600 . ?
C21 H21A 0.9600 . ?
C21 H21B 0.9600 . ?
C21 H21C 0.9600 . ?
C22 Si2 1.868(6) . ?
C22 H22A 0.9600 . ?
C22 H22B 0.9600 . ?
C22 H22C 0.9600 . ?
C23 Si2 1.871(6) . ?
C23 H23A 0.9600 . ?
C23 H23B 0.9600 . ?
C23 H23C 0.9600 . ?
C24 Si2 1.867(7) . ?
C24 H24A 0.9600 . ?
C24 H24B 0.9600 . ?
C24 H24C 0.9600 . ?
C25 C26 1.424(7) . ?
C25 C29 1.434(7) . ?
C25 Si3 1.884(5) . ?
C25 Ti1 2.369(5) . ?
C26 C27 1.406(8) . ?
C26 C30 1.507(7) . ?
C26 Ti1 2.388(5) . ?
C27 C28 1.441(7) . ?
C27 C31 1.502(8) . ?
C27 Ti1 2.392(5) . ?
C28 C29 1.431(7) . ?
C28 C32 1.494(7) . ?
C28 Ti1 2.373(5) . ?
C29 C33 1.486(7) . ?
C29 Ti1 2.392(5) . ?
C30 H30A 0.9600 . ?
C30 H30B 0.9600 . ?
C30 H30C 0.9600 . ?
C31 H31A 0.9600 . ?
C31 H31B 0.9600 . ?
C31 H31C 0.9600 . ?
C32 H32A 0.9600 . ?
C32 H32B 0.9600 . ?
C32 H32C 0.9600 . ?
C33 H33A 0.9600 . ?
C33 H33B 0.9600 . ?
C33 H33C 0.9600 . ?
C34 Si3 1.819(10) . ?
C34 H34A 0.9600 . ?
C34 H34B 0.9600 . ?
C34 H34C 0.9600 . ?
C35 Si3 1.867(7) . ?
C35 H35A 0.9600 . ?
C35 H35B 0.9600 . ?
C35 H35C 0.9600 . ?
C36 Si3 1.851(8) . ?
C36 H36A 0.9600 . ?
C36 H36B 0.9600 . ?
C36 H36C 0.9600 . ?
C41 C40 1.347(7) . ?
C41 O4 1.356(6) . ?
C41 C39 1.527(7) . ?
C40 O5 1.343(5) . ?
C40 C38 1.489(8) . ?
C38 C39 1.576(8) . ?
C38 H38B 0.93(6) . ?
C38 H38A 0.91(6) . ?
C39 H39B 1.07(5) . ?
C39 H39A 1.00(6) . ?
O4 Ti2 2.050(3) . ?
O4 Ti3 2.050(3) . ?
O5 Ti1 1.896(3) . ?
Ti3 Ti2 3.0439(12) . ?
Ti3 Ti1 3.2868(12) . ?
Ti2 Ti1 3.2804(11) . ?

loop_
_publcif_info_cif.paper_type
?
